data_4305024
loop_
_publ_author_name
'Vadapalli Chandrasekhar'
'Balasubramanian Murugesa Pandian'
'Ramamoorthy Boomishankar'
'Alexander Steiner'
'Jagadese J. Vittal'
'Ahmad Houri'
'Rodolphe Cl\'erac'

_publ_contact_author_address
;Head, Department of Chemistry
Indian Institute of Technology Kanpur
Kanpur 208016
Uttarpradesh
India
;
_publ_contact_author_email vc@iitk.ac.in
_publ_contact_author_fax '+91-512-259 7436'
_publ_contact_author_name 'Prof. V. Chandrasekhar'
_publ_contact_author_phone '+91-512-259 7259'
_publ_section_title
;
 Trinuclear Heterobimetallic Ni2Ln complexes [L2Ni2Ln][ClO4] (Ln = La, Ce,
 Pr, Nd, Sm, Eu, Gd, Tb, Dy, Ho, and Er; LH3=
 (S)P[N(Me)N=CH-C6H3-2-OH-3-OMe]3): From Simple Paramagnetic Complexes
 to Single-Molecule Magnet Behavior
;
_journal_name_full 'Inorganic Chemistry'
_journal_page_first 4918
_journal_page_last 4929
_journal_paper_doi 10.1021/ic800199x
_journal_volume 47
_journal_year 2008
_chemical_formula_sum 'C56 H70 Cl7 Eu N12 Ni2 O20 P2 S2'
_chemical_formula_weight 1874.83
_chemical_name_systematic ?
_space_group_IT_number 5
_symmetry_cell_setting monoclinic
_symmetry_space_group_name_Hall 'C 2y'
_symmetry_space_group_name_H-M 'C 1 2 1'
_atom_sites_solution_hydrogens geom
_atom_sites_solution_primary direct
_atom_sites_solution_secondary difmap
_audit_creation_method SHELXL-97
_cell_angle_alpha 90.00
_cell_angle_beta 120.896(2)
_cell_angle_gamma 90.00
_cell_formula_units_Z 2
_cell_length_a 20.993(2)
_cell_length_b 11.7696(12)
_cell_length_c 17.8973(18)
_cell_measurement_reflns_used 940
_cell_measurement_temperature 223(2)
_cell_measurement_theta_max 29.12
_cell_measurement_theta_min 2.87
_cell_volume 3794.6(7)
_computing_cell_refinement 'Bruker SMART'
_computing_data_collection 'Bruker SMART'
_computing_data_reduction 'Bruker SAINT'
_computing_molecular_graphics 'Bruker SHELXTL'
_computing_publication_material 'Bruker SHELXTL'
_computing_structure_refinement 'SHELXL-97 (Sheldrick, 1997)'
_computing_structure_solution 'SHELXS-97 (Sheldrick, 1990)'
_diffrn_ambient_temperature 223(2)
_diffrn_measured_fraction_theta_full 0.999
_diffrn_measured_fraction_theta_max 0.999
_diffrn_measurement_device_type 'CCD area detector'
_diffrn_measurement_method 'phi and omega scans'
_diffrn_radiation_monochromator graphite
_diffrn_radiation_source 'fine-focus sealed tube'
_diffrn_radiation_type MoK\a
_diffrn_radiation_wavelength 0.71073
_diffrn_reflns_av_R_equivalents 0.0172
_diffrn_reflns_av_sigmaI/netI 0.0434
_diffrn_reflns_limit_h_max 23
_diffrn_reflns_limit_h_min -24
_diffrn_reflns_limit_k_max 13
_diffrn_reflns_limit_k_min -13
_diffrn_reflns_limit_l_max 20
_diffrn_reflns_limit_l_min -21
_diffrn_reflns_number 11208
_diffrn_reflns_theta_full 25.00
_diffrn_reflns_theta_max 25.00
_diffrn_reflns_theta_min 1.95
_exptl_absorpt_coefficient_mu 1.726
_exptl_absorpt_correction_T_max 1.0000
_exptl_absorpt_correction_T_min 0.7246
_exptl_absorpt_correction_type empirical
_exptl_crystal_colour red
_exptl_crystal_density_diffrn 1.641
_exptl_crystal_density_method 'not measured'
_exptl_crystal_description blocks
_exptl_crystal_F_000 1900
_exptl_crystal_size_max 0.37
_exptl_crystal_size_mid 0.33
_exptl_crystal_size_min 0.23
_refine_diff_density_max 1.167
_refine_diff_density_min -0.594
_refine_diff_density_rms 0.103
_refine_ls_abs_structure_details 'Flack H D (1983), Acta Cryst. A39, 876-881'
_refine_ls_abs_structure_Flack 0.009(10)
_refine_ls_extinction_method none
_refine_ls_goodness_of_fit_ref 1.065
_refine_ls_hydrogen_treatment constr
_refine_ls_matrix_type full
_refine_ls_number_parameters 459
_refine_ls_number_reflns 6463
_refine_ls_number_restraints 7
_refine_ls_restrained_S_all 1.066
_refine_ls_R_factor_all 0.0391
_refine_ls_R_factor_gt 0.0371
_refine_ls_shift/su_max 0.000
_refine_ls_shift/su_mean 0.000
_refine_ls_structure_factor_coef Fsqd
_refine_ls_weighting_details 'calc w=1/[\s^2^(Fo^2^)+(0.0676P)^2^+2.7513P] where P=(Fo^2^+2Fc^2^)/3'
_refine_ls_weighting_scheme calc
_refine_ls_wR_factor_gt 0.1072
_refine_ls_wR_factor_ref 0.1088
_reflns_number_gt 6080
_reflns_number_total 6463
_reflns_threshold_expression >2sigma(I)
_cod_data_source_file ic800199x-file004_06.cif
_cod_data_source_block Ni2Eu
_cod_depositor_comments
;
 Marking attached hydrogen atoms.

 Antanas Vaitkus,
 2017-01-03

The following automatic conversions were performed:
'_symmetry_cell_setting' value 'Monoclinic' changed to 'monoclinic'
according to '/home/saulius/struct/CIF-dictionaries/cif_core.dic'
dictionary named 'cif_core.dic' version 2.4.1 from 2010-06-29.

Automatic conversion script
Id: cif_fix_enum 1527 2010-12-29 10:47:43Z saulius 
;
_cod_original_cell_volume 3794.5(7)
_cod_database_code 4305024

loop_
_symmetry_equiv_pos_as_xyz
'x, y, z'
'-x, y, -z'
'x+1/2, y+1/2, z'
'-x+1/2, y+1/2, -z'

loop_
_atom_site_label
_atom_site_type_symbol
_atom_site_fract_x
_atom_site_fract_y
_atom_site_fract_z
_atom_site_U_iso_or_equiv
_atom_site_adp_type
_atom_site_occupancy
_atom_site_symmetry_multiplicity
_atom_site_calc_flag
_atom_site_refinement_flags
_atom_site_disorder_assembly
_atom_site_disorder_group
_atom_site_attached_hydrogens
Eu1 Eu 0.5000 0.507145(15) 0.5000 0.02443(11) Uani 1 2 d S . . 0
Ni1 Ni 0.60532(3) 0.51245(9) 0.71583(3) 0.02151(14) Uani 1 1 d . . . 0
P1 P 0.70911(7) 0.51970(14) 0.92797(8) 0.0266(3) Uani 1 1 d . . . 0
S1 S 0.77020(8) 0.52625(13) 1.05291(8) 0.0383(4) Uani 1 1 d . . . 0
N1 N 0.7187(3) 0.4005(4) 0.8855(3) 0.0288(11) Uani 1 1 d . . . 0
N2 N 0.6575(2) 0.3771(4) 0.7988(3) 0.0267(9) Uani 1 1 d . . . 0
N3 N 0.6187(2) 0.5278(4) 0.8919(2) 0.0291(10) Uani 1 1 d . . . 0
N4 N 0.5756(2) 0.5673(4) 0.8034(3) 0.0259(9) Uani 1 1 d . . . 0
N5 N 0.7275(3) 0.6247(4) 0.8796(3) 0.0276(11) Uani 1 1 d . . . 0
N6 N 0.7024(2) 0.6016(4) 0.7883(3) 0.0253(9) Uani 1 1 d . . . 0
O1 O 0.5294(2) 0.3974(3) 0.6290(2) 0.0229(8) Uani 1 1 d . . . 0
O2 O 0.4274(2) 0.2960(3) 0.4935(2) 0.0251(8) Uani 1 1 d . . . 0
O3 O 0.5239(2) 0.6178(3) 0.6271(2) 0.0242(9) Uani 1 1 d . . . 0
O4 O 0.4269(2) 0.7234(3) 0.4881(3) 0.0287(9) Uani 1 1 d . . . 0
O5 O 0.62931(15) 0.5118(4) 0.61720(17) 0.0232(6) Uani 1 1 d . . . 0
O6 O 0.62466(17) 0.4978(4) 0.47109(19) 0.0293(7) Uani 1 1 d . . . 0
C1 C 0.5244(3) 0.2882(4) 0.6371(3) 0.0234(10) Uani 1 1 d . . . 0
C2 C 0.4691(3) 0.2283(4) 0.5655(3) 0.0247(11) Uani 1 1 d . . . 0
C3 C 0.4603(3) 0.1119(5) 0.5681(4) 0.0311(12) Uani 1 1 d . . . 0
H3 H 0.4231 0.0735 0.5189 0.037 Uiso 1 1 calc R . . 0
C4 C 0.5073(3) 0.0517(5) 0.6451(4) 0.0357(13) Uani 1 1 d . . . 0
H4 H 0.5023 -0.0274 0.6470 0.043 Uiso 1 1 calc R . . 0
C5 C 0.5600(3) 0.1075(5) 0.7166(4) 0.0354(13) Uani 1 1 d . . . 0
H5 H 0.5893 0.0671 0.7686 0.042 Uiso 1 1 calc R . . 0
C6 C 0.5717(3) 0.2257(4) 0.7144(3) 0.0263(11) Uani 1 1 d . . . 0
C7 C 0.6328(3) 0.2741(4) 0.7903(3) 0.0274(11) Uani 1 1 d . . . 0
H7 H 0.6578 0.2265 0.8392 0.033 Uiso 1 1 calc R . . 0
C8 C 0.3589(3) 0.2518(5) 0.4246(4) 0.0342(13) Uani 1 1 d . . . 0
H8A H 0.3493 0.1784 0.4414 0.051 Uiso 1 1 calc R . . 0
H8B H 0.3619 0.2433 0.3725 0.051 Uiso 1 1 calc R . . 0
H8C H 0.3189 0.3037 0.4129 0.051 Uiso 1 1 calc R . . 0
C9 C 0.7914(3) 0.3644(6) 0.9005(4) 0.0428(15) Uani 1 1 d . . . 0
H9A H 0.7861 0.2931 0.8706 0.064 Uiso 1 1 calc R . . 0
H9B H 0.8256 0.3543 0.9625 0.064 Uiso 1 1 calc R . . 0
H9C H 0.8106 0.4219 0.8784 0.064 Uiso 1 1 calc R . . 0
C11 C 0.4796(3) 0.6903(4) 0.6361(3) 0.0246(11) Uani 1 1 d . . . 0
C12 C 0.4258(3) 0.7500(4) 0.5621(3) 0.0248(11) Uani 1 1 d . . . 0
C13 C 0.3772(3) 0.8236(4) 0.5665(4) 0.0305(12) Uani 1 1 d . . . 0
H13 H 0.3398 0.8590 0.5156 0.037 Uiso 1 1 calc R . . 0
C14 C 0.3832(3) 0.8459(5) 0.6461(4) 0.0348(13) Uani 1 1 d . . . 0
H14 H 0.3513 0.8991 0.6495 0.042 Uiso 1 1 calc R . . 0
C15 C 0.4348(3) 0.7912(5) 0.7189(3) 0.0320(12) Uani 1 1 d . . . 0
H15 H 0.4387 0.8076 0.7725 0.038 Uiso 1 1 calc R . . 0
C16 C 0.4833(3) 0.7095(4) 0.7156(3) 0.0269(11) Uani 1 1 d . . . 0
C17 C 0.5327(3) 0.6508(4) 0.7953(3) 0.0281(11) Uani 1 1 d . . . 0
H17 H 0.5338 0.6755 0.8459 0.034 Uiso 1 1 calc R . . 0
C18 C 0.3898(4) 0.8007(5) 0.4172(3) 0.0353(13) Uani 1 1 d . . . 0
H18A H 0.3944 0.7745 0.3687 0.053 Uiso 1 1 calc R . . 0
H18B H 0.4121 0.8754 0.4352 0.053 Uiso 1 1 calc R . . 0
H18C H 0.3377 0.8049 0.3993 0.053 Uiso 1 1 calc R . . 0
C19 C 0.5805(4) 0.4484(6) 0.9175(4) 0.0469(16) Uani 1 1 d . . . 0
H19A H 0.5283 0.4685 0.8889 0.070 Uiso 1 1 calc R . . 0
H19B H 0.6021 0.4517 0.9801 0.070 Uiso 1 1 calc R . . 0
H19C H 0.5854 0.3721 0.9007 0.070 Uiso 1 1 calc R . . 0
C21 C 0.6871(3) 0.5544(4) 0.6169(3) 0.0261(11) Uani 1 1 d . . . 0
C22 C 0.6880(3) 0.5460(4) 0.5376(3) 0.0263(11) Uani 1 1 d . . . 0
C23 C 0.7467(3) 0.5878(5) 0.5322(4) 0.0348(13) Uani 1 1 d . . . 0
H23 H 0.7461 0.5814 0.4795 0.042 Uiso 1 1 calc R . . 0
C24 C 0.8065(3) 0.6391(6) 0.6032(4) 0.0420(14) Uani 1 1 d . . . 0
H24 H 0.8465 0.6672 0.5990 0.050 Uiso 1 1 calc R . . 0
C25 C 0.8066(3) 0.6484(6) 0.6798(4) 0.0402(14) Uani 1 1 d . . . 0
H25 H 0.8471 0.6835 0.7280 0.048 Uiso 1 1 calc R . . 0
C26 C 0.7477(3) 0.6069(5) 0.6882(3) 0.0309(12) Uani 1 1 d . . . 0
C27 C 0.7526(3) 0.6235(5) 0.7711(4) 0.0318(12) Uani 1 1 d . . . 0
H27 H 0.7973 0.6535 0.8166 0.038 Uiso 1 1 calc R . . 0
C28 C 0.6260(3) 0.4677(5) 0.3949(4) 0.0390(14) Uani 1 1 d . . . 0
H28A H 0.5788 0.4339 0.3528 0.058 Uiso 1 1 calc R . . 0
H28B H 0.6656 0.4135 0.4100 0.058 Uiso 1 1 calc R . . 0
H28C H 0.6344 0.5352 0.3701 0.058 Uiso 1 1 calc R . . 0
C29 C 0.7214(4) 0.7429(5) 0.8972(4) 0.0411(14) Uani 1 1 d . . . 0
H29A H 0.7331 0.7905 0.8616 0.062 Uiso 1 1 calc R . . 0
H29B H 0.7560 0.7589 0.9582 0.062 Uiso 1 1 calc R . . 0
H29C H 0.6712 0.7586 0.8836 0.062 Uiso 1 1 calc R . . 0
Cl1 Cl 0.5000 0.7408(3) 1.0000 0.0597(7) Uani 1 2 d S . . 0
O7 O 0.5199(8) 0.8112(8) 1.0722(5) 0.169(5) Uani 1 1 d . . . 0
O8 O 0.5585(5) 0.6729(10) 1.0116(8) 0.158(4) Uani 1 1 d . . . 0
C1S C 0.3106(3) 0.5289(6) 0.8069(4) 0.056(2) Uani 1 1 d D . . 0
H1SA H 0.3170 0.5576 0.8623 0.068 Uiso 1 1 calc R . . 0
Cl1S Cl 0.22178(13) 0.4775(2) 0.74434(13) 0.0875(9) Uani 1 1 d D . . 0
Cl2S Cl 0.37385(18) 0.4184(3) 0.8305(3) 0.1349(14) Uani 1 1 d D . . 0
Cl3S Cl 0.3253(2) 0.6399(3) 0.7543(2) 0.1160(12) Uani 1 1 d D . . 0
O1W O 0.9216(6) 0.6178(9) 0.9958(7) 0.109(3) Uiso 0.80 1 d P . . 2
O2W O 0.9433(9) 0.6999(15) 0.9630(11) 0.108(5) Uiso 0.50 1 d P . . 2
O3W O 1.0033(17) 0.578(2) 0.9781(17) 0.108(8) Uiso 0.30 1 d P . . 2
O4W O 0.9655(12) 0.5644(18) 0.8622(13) 0.118(6) Uiso 0.40 1 d P . . 2

loop_
_atom_site_aniso_label
_atom_site_aniso_U_11
_atom_site_aniso_U_22
_atom_site_aniso_U_33
_atom_site_aniso_U_23
_atom_site_aniso_U_13
_atom_site_aniso_U_12
Eu1 0.02877(19) 0.02487(19) 0.01650(16) 0.000 0.00936(13) 0.000
Ni1 0.0263(3) 0.0190(3) 0.0169(3) -0.0001(3) 0.0094(2) -0.0009(3)
P1 0.0342(7) 0.0215(8) 0.0166(5) -0.0001(6) 0.0075(5) -0.0021(7)
S1 0.0495(8) 0.0314(9) 0.0181(6) -0.0025(5) 0.0060(6) -0.0046(6)
N1 0.030(3) 0.025(2) 0.021(2) 0.0012(19) 0.005(2) 0.000(2)
N2 0.028(2) 0.026(2) 0.017(2) -0.0034(17) 0.0052(19) -0.0008(18)
N3 0.037(2) 0.028(3) 0.0166(18) 0.0015(17) 0.0101(18) -0.0024(19)
N4 0.028(2) 0.029(2) 0.018(2) 0.0033(17) 0.0099(19) -0.0007(19)
N5 0.039(3) 0.024(2) 0.018(2) -0.0053(19) 0.013(2) -0.010(2)
N6 0.030(2) 0.022(2) 0.021(2) 0.0013(17) 0.011(2) -0.0005(18)
O1 0.024(2) 0.021(2) 0.024(2) 0.0005(16) 0.0127(18) -0.0036(16)
O2 0.027(2) 0.0210(19) 0.020(2) -0.0026(16) 0.0065(18) -0.0035(16)
O3 0.028(2) 0.023(2) 0.018(2) 0.0008(15) 0.0090(18) 0.0011(16)
O4 0.035(2) 0.028(2) 0.020(2) 0.0028(17) 0.0123(19) 0.0050(18)
O5 0.0243(15) 0.0234(16) 0.0220(14) 0.0031(18) 0.0119(13) -0.0006(18)
O6 0.0306(17) 0.0346(19) 0.0262(15) -0.001(2) 0.0172(14) -0.001(2)
C1 0.029(3) 0.023(3) 0.022(2) -0.001(2) 0.016(2) 0.000(2)
C2 0.028(3) 0.026(3) 0.022(3) 0.001(2) 0.015(2) -0.003(2)
C3 0.030(3) 0.027(3) 0.034(3) -0.004(2) 0.015(2) -0.006(2)
C4 0.040(3) 0.022(3) 0.041(3) 0.000(2) 0.018(3) -0.007(2)
C5 0.038(3) 0.027(3) 0.032(3) 0.007(2) 0.012(3) -0.002(2)
C6 0.031(3) 0.019(3) 0.026(3) -0.002(2) 0.012(2) -0.007(2)
C7 0.031(3) 0.023(3) 0.022(3) 0.002(2) 0.010(2) 0.005(2)
C8 0.030(3) 0.035(3) 0.029(3) 0.002(2) 0.008(3) -0.003(2)
C9 0.040(4) 0.041(4) 0.033(3) -0.007(3) 0.009(3) 0.005(3)
C11 0.025(3) 0.021(2) 0.030(3) -0.003(2) 0.016(2) -0.004(2)
C12 0.032(3) 0.020(3) 0.026(3) -0.004(2) 0.017(2) -0.006(2)
C13 0.033(3) 0.021(3) 0.034(3) 0.004(2) 0.015(3) 0.000(2)
C14 0.042(3) 0.022(3) 0.049(3) 0.010(2) 0.029(3) 0.012(2)
C15 0.042(3) 0.030(3) 0.026(3) -0.004(2) 0.019(3) -0.001(2)
C16 0.027(3) 0.028(3) 0.026(3) -0.005(2) 0.014(2) -0.005(2)
C17 0.037(3) 0.025(3) 0.030(3) -0.006(2) 0.023(3) -0.004(2)
C18 0.054(4) 0.027(3) 0.023(3) 0.006(2) 0.018(3) 0.006(3)
C19 0.048(4) 0.058(4) 0.031(3) 0.013(3) 0.018(3) -0.009(3)
C21 0.029(3) 0.022(2) 0.027(3) 0.003(2) 0.014(2) 0.003(2)
C22 0.027(3) 0.025(3) 0.032(3) 0.006(2) 0.019(2) 0.0073(19)
C23 0.040(3) 0.036(3) 0.039(3) 0.002(2) 0.028(3) 0.003(2)
C24 0.033(3) 0.047(4) 0.053(4) -0.005(3) 0.027(3) -0.007(3)
C25 0.030(3) 0.048(4) 0.041(3) -0.007(3) 0.017(3) -0.012(3)
C26 0.025(3) 0.035(3) 0.031(3) -0.001(2) 0.013(2) -0.001(2)
C27 0.030(3) 0.027(3) 0.029(3) -0.007(2) 0.008(2) -0.008(2)
C28 0.044(3) 0.047(4) 0.031(3) -0.009(2) 0.023(3) -0.008(3)
C29 0.061(4) 0.032(3) 0.031(3) -0.007(2) 0.024(3) -0.009(3)
Cl1 0.0728(18) 0.0734(17) 0.0467(13) 0.000 0.0406(14) 0.000
O7 0.331(15) 0.117(7) 0.076(5) 0.004(5) 0.118(8) 0.047(9)
O8 0.085(6) 0.204(11) 0.179(10) -0.070(9) 0.064(6) 0.004(6)
C1S 0.064(4) 0.061(6) 0.059(4) -0.018(4) 0.042(4) -0.014(4)
Cl1S 0.0805(14) 0.120(2) 0.0530(10) -0.0141(12) 0.0277(10) -0.0475(15)
Cl2S 0.090(2) 0.116(2) 0.184(4) -0.036(2) 0.060(2) 0.0245(18)
Cl3S 0.185(3) 0.0888(18) 0.131(2) -0.0396(17) 0.122(3) -0.071(2)

loop_
_atom_type_symbol
_atom_type_description
_atom_type_scat_dispersion_real
_atom_type_scat_dispersion_imag
_atom_type_scat_source
C C 0.0033 0.0016 'International Tables Vol C Tables 4.2.6.8 and 6.1.1.4'
H H 0.0000 0.0000 'International Tables Vol C Tables 4.2.6.8 and 6.1.1.4'
N N 0.0061 0.0033 'International Tables Vol C Tables 4.2.6.8 and 6.1.1.4'
O O 0.0106 0.0060 'International Tables Vol C Tables 4.2.6.8 and 6.1.1.4'
P P 0.1023 0.0942 'International Tables Vol C Tables 4.2.6.8 and 6.1.1.4'
S S 0.1246 0.1234 'International Tables Vol C Tables 4.2.6.8 and 6.1.1.4'
Cl Cl 0.1484 0.1585 'International Tables Vol C Tables 4.2.6.8 and 6.1.1.4'
Ni Ni 0.3393 1.1124 'International Tables Vol C Tables 4.2.6.8 and 6.1.1.4'
Eu Eu -0.1578 3.6682 'International Tables Vol C Tables 4.2.6.8 and 6.1.1.4'

loop_
_geom_angle_atom_site_label_1
_geom_angle_atom_site_label_2
_geom_angle_atom_site_label_3
_geom_angle
_geom_angle_site_symmetry_1
_geom_angle_site_symmetry_3
_geom_angle_publ_flag
O1 Eu1 O1 115.82(18) 2_656 . ?
O1 Eu1 O5 117.22(12) 2_656 . ?
O1 Eu1 O5 64.32(12) . . ?
O1 Eu1 O5 64.32(12) 2_656 2_656 ?
O1 Eu1 O5 117.22(12) . 2_656 ?
O5 Eu1 O5 177.4(2) . 2_656 ?
O1 Eu1 O3 177.58(15) 2_656 . ?
O1 Eu1 O3 64.43(9) . . ?
O5 Eu1 O3 65.15(12) . . ?
O5 Eu1 O3 113.33(12) 2_656 . ?
O1 Eu1 O3 64.43(9) 2_656 2_656 ?
O1 Eu1 O3 177.58(15) . 2_656 ?
O5 Eu1 O3 113.33(12) . 2_656 ?
O5 Eu1 O3 65.15(12) 2_656 2_656 ?
O3 Eu1 O3 115.43(17) . 2_656 ?
O1 Eu1 O2 68.45(12) 2_656 . ?
O1 Eu1 O2 56.79(12) . . ?
O5 Eu1 O2 112.72(13) . . ?
O5 Eu1 O2 69.68(13) 2_656 . ?
O3 Eu1 O2 110.44(12) . . ?
O3 Eu1 O2 124.80(12) 2_656 . ?
O1 Eu1 O2 56.79(12) 2_656 2_656 ?
O1 Eu1 O2 68.45(12) . 2_656 ?
O5 Eu1 O2 69.68(12) . 2_656 ?
O5 Eu1 O2 112.72(13) 2_656 2_656 ?
O3 Eu1 O2 124.80(12) . 2_656 ?
O3 Eu1 O2 110.44(12) 2_656 2_656 ?
O2 Eu1 O2 61.10(16) . 2_656 ?
O1 Eu1 O6 109.53(12) 2_656 2_656 ?
O1 Eu1 O6 68.02(11) . 2_656 ?
O5 Eu1 O6 123.56(8) . 2_656 ?
O5 Eu1 O6 56.56(9) 2_656 2_656 ?
O3 Eu1 O6 68.22(12) . 2_656 ?
O3 Eu1 O6 114.28(12) 2_656 2_656 ?
O2 Eu1 O6 58.13(12) . 2_656 ?
O2 Eu1 O6 117.60(13) 2_656 2_656 ?
O1 Eu1 O6 68.02(11) 2_656 . ?
O1 Eu1 O6 109.53(12) . . ?
O5 Eu1 O6 56.56(9) . . ?
O5 Eu1 O6 123.56(8) 2_656 . ?
O3 Eu1 O6 114.28(12) . . ?
O3 Eu1 O6 68.22(12) 2_656 . ?
O2 Eu1 O6 117.60(13) . . ?
O2 Eu1 O6 58.13(12) 2_656 . ?
O6 Eu1 O6 175.69(19) 2_656 . ?
O1 Eu1 O4 113.57(12) 2_656 2_656 ?
O1 Eu1 O4 121.69(12) . 2_656 ?
O5 Eu1 O4 66.79(13) . 2_656 ?
O5 Eu1 O4 110.77(13) 2_656 2_656 ?
O3 Eu1 O4 67.53(12) . 2_656 ?
O3 Eu1 O4 56.77(12) 2_656 2_656 ?
O2 Eu1 O4 177.97(13) . 2_656 ?
O2 Eu1 O4 120.03(9) 2_656 2_656 ?
O6 Eu1 O4 120.32(13) 2_656 2_656 ?
O6 Eu1 O4 63.94(12) . 2_656 ?
O1 Eu1 O4 121.69(12) 2_656 . ?
O1 Eu1 O4 113.57(12) . . ?
O5 Eu1 O4 110.77(13) . . ?
O5 Eu1 O4 66.79(13) 2_656 . ?
O3 Eu1 O4 56.77(12) . . ?
O3 Eu1 O4 67.53(12) 2_656 . ?
O2 Eu1 O4 120.03(9) . . ?
O2 Eu1 O4 177.97(13) 2_656 . ?
O6 Eu1 O4 63.94(12) 2_656 . ?
O6 Eu1 O4 120.32(13) . . ?
O4 Eu1 O4 58.90(17) 2_656 . ?
O3 Ni1 N6 110.04(17) . . ?
O3 Ni1 O1 78.40(11) . . ?
N6 Ni1 O1 160.71(16) . . ?
O3 Ni1 N4 86.71(16) . . ?
N6 Ni1 N4 87.13(17) . . ?
O1 Ni1 N4 111.10(16) . . ?
O3 Ni1 N2 161.34(17) . . ?
N6 Ni1 N2 87.24(16) . . ?
O1 Ni1 N2 87.40(17) . . ?
N4 Ni1 N2 87.20(17) . . ?
O3 Ni1 O5 79.16(14) . . ?
N6 Ni1 O5 86.74(15) . . ?
O1 Ni1 O5 77.69(14) . . ?
N4 Ni1 O5 161.61(18) . . ?
N2 Ni1 O5 109.79(17) . . ?
O3 Ni1 Eu1 46.96(11) . . ?
N6 Ni1 Eu1 126.55(12) . . ?
O1 Ni1 Eu1 46.81(10) . . ?
N4 Ni1 Eu1 127.44(12) . . ?
N2 Ni1 Eu1 127.69(12) . . ?
O5 Ni1 Eu1 46.88(8) . . ?
N1 P1 N5 106.0(2) . . ?
N1 P1 N3 104.7(2) . . ?
N5 P1 N3 106.2(2) . . ?
N1 P1 S1 113.66(19) . . ?
N5 P1 S1 112.35(19) . . ?
N3 P1 S1 113.28(16) . . ?
N2 N1 C9 114.1(4) . . ?
N2 N1 P1 113.8(4) . . ?
C9 N1 P1 121.4(4) . . ?
C7 N2 N1 112.7(4) . . ?
C7 N2 Ni1 127.1(4) . . ?
N1 N2 Ni1 118.4(3) . . ?
N4 N3 C19 114.7(4) . . ?
N4 N3 P1 113.1(3) . . ?
C19 N3 P1 123.1(4) . . ?
C17 N4 N3 112.1(4) . . ?
C17 N4 Ni1 128.3(3) . . ?
N3 N4 Ni1 118.0(3) . . ?
C29 N5 N6 113.6(4) . . ?
C29 N5 P1 122.2(4) . . ?
N6 N5 P1 113.4(3) . . ?
C27 N6 N5 111.5(4) . . ?
C27 N6 Ni1 129.1(4) . . ?
N5 N6 Ni1 118.1(3) . . ?
C1 O1 Ni1 129.8(3) . . ?
C1 O1 Eu1 129.4(3) . . ?
Ni1 O1 Eu1 95.05(14) . . ?
C2 O2 C8 118.1(4) . . ?
C2 O2 Eu1 113.0(3) . . ?
C8 O2 Eu1 128.7(3) . . ?
C11 O3 Ni1 130.6(3) . . ?
C11 O3 Eu1 129.3(3) . . ?
Ni1 O3 Eu1 95.18(15) . . ?
C12 O4 C18 116.3(4) . . ?
C12 O4 Eu1 113.3(3) . . ?
C18 O4 Eu1 130.3(3) . . ?
C21 O5 Ni1 129.2(3) . . ?
C21 O5 Eu1 128.9(3) . . ?
Ni1 O5 Eu1 94.76(10) . . ?
C22 O6 C28 116.6(4) . . ?
C22 O6 Eu1 112.9(3) . . ?
C28 O6 Eu1 129.7(3) . . ?
O1 C1 C2 118.1(4) . . ?
O1 C1 C6 124.1(4) . . ?
C2 C1 C6 117.8(5) . . ?
O2 C2 C3 124.8(5) . . ?
O2 C2 C1 113.3(4) . . ?
C3 C2 C1 121.9(5) . . ?
C2 C3 C4 119.5(5) . . ?
C5 C4 C3 120.1(5) . . ?
C4 C5 C6 121.3(5) . . ?
C5 C6 C7 116.8(5) . . ?
C5 C6 C1 119.3(5) . . ?
C7 C6 C1 123.9(5) . . ?
N2 C7 C6 126.6(5) . . ?
O3 C11 C16 123.2(5) . . ?
O3 C11 C12 118.6(4) . . ?
C16 C11 C12 118.3(5) . . ?
C13 C12 O4 125.5(5) . . ?
C13 C12 C11 121.5(5) . . ?
O4 C12 C11 113.0(4) . . ?
C12 C13 C14 120.0(5) . . ?
C15 C14 C13 120.2(5) . . ?
C14 C15 C16 121.2(5) . . ?
C11 C16 C15 118.8(5) . . ?
C11 C16 C17 124.5(5) . . ?
C15 C16 C17 116.7(5) . . ?
N4 C17 C16 125.6(5) . . ?
O5 C21 C26 124.9(4) . . ?
O5 C21 C22 117.4(4) . . ?
C26 C21 C22 117.7(5) . . ?
O6 C22 C23 126.3(5) . . ?
O6 C22 C21 112.8(4) . . ?
C23 C22 C21 120.9(5) . . ?
C22 C23 C24 121.0(5) . . ?
C25 C24 C23 119.0(5) . . ?
C24 C25 C26 121.9(5) . . ?
C21 C26 C25 119.5(5) . . ?
C21 C26 C27 123.2(5) . . ?
C25 C26 C27 117.3(5) . . ?
N6 C27 C26 126.2(5) . . ?
O8 Cl1 O8 109.6(10) 2_657 . ?
O8 Cl1 O7 107.4(8) 2_657 . ?
O8 Cl1 O7 112.3(6) . . ?
O8 Cl1 O7 112.3(6) 2_657 2_657 ?
O8 Cl1 O7 107.4(8) . 2_657 ?
O7 Cl1 O7 107.8(8) . 2_657 ?
Cl1S C1S Cl3S 110.5(4) . . ?
Cl1S C1S Cl2S 109.4(4) . . ?
Cl3S C1S Cl2S 111.5(4) . . ?
O2W O1W O3W 79.4(13) . 2_757 ?
O1W O2W O3W 53.9(11) . 2_757 ?
O3W O3W O1W 111(5) 2_757 2_757 ?
O3W O3W O2W 79(3) 2_757 2_757 ?
O1W O3W O2W 46.7(10) 2_757 2_757 ?
O3W O3W O4W 149(5) 2_757 . ?
O1W O3W O4W 99.2(15) 2_757 . ?
O2W O3W O4W 121.4(16) 2_757 . ?

loop_
_geom_bond_atom_site_label_1
_geom_bond_atom_site_label_2
_geom_bond_distance
_geom_bond_site_symmetry_2
_geom_bond_publ_flag
Eu1 O1 2.432(4) 2_656 ?
Eu1 O1 2.432(4) . ?
Eu1 O5 2.434(3) . ?
Eu1 O5 2.434(3) 2_656 ?
Eu1 O3 2.439(4) . ?
Eu1 O3 2.439(4) 2_656 ?
Eu1 O2 2.886(4) . ?
Eu1 O2 2.886(4) 2_656 ?
Eu1 O6 2.919(3) 2_656 ?
Eu1 O6 2.919(3) . ?
Eu1 O4 2.923(4) 2_656 ?
Eu1 O4 2.923(4) . ?
Ni1 O3 2.048(4) . ?
Ni1 N6 2.055(4) . ?
Ni1 O1 2.060(4) . ?
Ni1 N4 2.065(4) . ?
Ni1 N2 2.067(4) . ?
Ni1 O5 2.069(3) . ?
P1 N1 1.656(5) . ?
P1 N5 1.663(5) . ?
P1 N3 1.664(5) . ?
P1 S1 1.9251(17) . ?
N1 N2 1.445(6) . ?
N1 C9 1.471(8) . ?
N2 C7 1.296(7) . ?
N3 N4 1.440(6) . ?
N3 C19 1.451(7) . ?
N4 C17 1.291(7) . ?
N5 C29 1.447(8) . ?
N5 N6 1.463(6) . ?
N6 C27 1.266(7) . ?
O1 C1 1.304(6) . ?
O2 C2 1.379(6) . ?
O2 C8 1.429(6) . ?
O3 C11 1.332(6) . ?
O4 C12 1.372(6) . ?
O4 C18 1.425(7) . ?
O5 C21 1.315(6) . ?
O6 C22 1.372(6) . ?
O6 C28 1.422(6) . ?
C1 C2 1.399(7) . ?
C1 C6 1.424(7) . ?
C2 C3 1.387(8) . ?
C3 C4 1.407(8) . ?
C4 C5 1.355(8) . ?
C5 C6 1.416(8) . ?
C6 C7 1.423(7) . ?
C11 C16 1.403(7) . ?
C11 C12 1.409(7) . ?
C12 C13 1.372(8) . ?
C13 C14 1.389(8) . ?
C14 C15 1.355(8) . ?
C15 C16 1.424(8) . ?
C16 C17 1.438(8) . ?
C21 C26 1.401(7) . ?
C21 C22 1.432(7) . ?
C22 C23 1.374(8) . ?
C23 C24 1.385(9) . ?
C24 C25 1.376(8) . ?
C25 C26 1.407(8) . ?
C26 C27 1.447(8) . ?
Cl1 O8 1.389(9) 2_657 ?
Cl1 O8 1.389(9) . ?
Cl1 O7 1.405(8) . ?
Cl1 O7 1.405(8) 2_657 ?
C1S Cl1S 1.717(6) . ?
C1S Cl3S 1.728(7) . ?
C1S Cl2S 1.749(7) . ?
O1W O2W 1.326(18) . ?
O1W O3W 1.47(3) 2_757 ?
O2W O3W 1.79(3) 2_757 ?
O3W O3W 0.86(5) 2_757 ?
O3W O1W 1.47(3) 2_757 ?
O3W O2W 1.79(3) 2_757 ?
O3W O4W 1.81(3) . ?
